data_4109437
loop_
_publ_author_name
'Shigeru Yamaguchi'
'Taisuke Katoh'
'Hiroshi Shinokubo'
'Atsuhiro Osuka'

_publ_section_title
;
 Porphyrin Pincer Complexes: Peripherally Cyclometalated Porphyrins and
 Their Catalytic Activities Controlled by Central Metals
;
_journal_name_full 'Journal of the American Chemical Society'
_journal_page_first 6392
_journal_page_last 6393
_journal_paper_doi 10.1021/ja072218s
_journal_volume 129
_journal_year 2007
_chemical_formula_sum 'C74 H81 Cl3 Cu N6 O Pd'
_chemical_formula_weight 1346.74
_chemical_name_systematic
; 
 ? 
;
_space_group_IT_number 61
_symmetry_cell_setting orthorhombic
_symmetry_Int_Tables_number 61
_symmetry_space_group_name_Hall '-P 2ac 2ab'
_symmetry_space_group_name_H-M 'P b c a'
_atom_sites_solution_hydrogens geom
_atom_sites_solution_primary direct
_atom_sites_solution_secondary difmap
_audit_creation_method SHELXL-97
_cell_angle_alpha 90.00
_cell_angle_beta 90.00
_cell_angle_gamma 90.00
_cell_formula_units_Z 8
_cell_length_a 19.161(3)
_cell_length_b 13.9554(18)
_cell_length_c 49.017(6)
_cell_measurement_reflns_used 8403
_cell_measurement_temperature 90(2)
_cell_measurement_theta_max 28.17
_cell_measurement_theta_min 2.19
_cell_volume 13107(3)
_computing_cell_refinement 'Bruker SMART'
_computing_data_collection 'Bruker SMART'
_computing_data_reduction 'Bruker SAINT'
_computing_molecular_graphics 'Bruker SHELXTL'
_computing_publication_material 'Bruker SHELXTL'
_computing_structure_refinement 'SHELXL-97 (Sheldrick, 1997)'
_computing_structure_solution 'SHELXS-97 (Sheldrick, 1990)'
_diffrn_ambient_temperature 90(2)
_diffrn_detector_area_resol_mean 8.366
_diffrn_measured_fraction_theta_full 1.000
_diffrn_measured_fraction_theta_max 1.000
_diffrn_measurement_device_type 'CCD area detector'
_diffrn_measurement_method 'phi and omega scans'
_diffrn_radiation_monochromator graphite
_diffrn_radiation_source 'fine-focus sealed tube'
_diffrn_radiation_type MoK\a
_diffrn_radiation_wavelength 0.71073
_diffrn_reflns_av_R_equivalents 0.2301
_diffrn_reflns_av_sigmaI/netI 0.1300
_diffrn_reflns_limit_h_max 21
_diffrn_reflns_limit_h_min -22
_diffrn_reflns_limit_k_max 15
_diffrn_reflns_limit_k_min -16
_diffrn_reflns_limit_l_max 58
_diffrn_reflns_limit_l_min -57
_diffrn_reflns_number 65466
_diffrn_reflns_theta_full 25.00
_diffrn_reflns_theta_max 25.00
_diffrn_reflns_theta_min 0.83
_exptl_absorpt_coefficient_mu 0.771
_exptl_absorpt_correction_T_max 0.9269
_exptl_absorpt_correction_T_min 0.8611
_exptl_absorpt_correction_type none
_exptl_crystal_colour green
_exptl_crystal_density_diffrn 1.365
_exptl_crystal_description prism
_exptl_crystal_F_000 5608
_exptl_crystal_size_max 0.20
_exptl_crystal_size_mid 0.20
_exptl_crystal_size_min 0.10
_refine_diff_density_max 2.087
_refine_diff_density_min -1.822
_refine_diff_density_rms 0.146
_refine_ls_extinction_method none
_refine_ls_goodness_of_fit_ref 1.043
_refine_ls_hydrogen_treatment constr
_refine_ls_matrix_type full
_refine_ls_number_parameters 788
_refine_ls_number_reflns 11547
_refine_ls_number_restraints 24
_refine_ls_restrained_S_all 1.052
_refine_ls_R_factor_all 0.1061
_refine_ls_R_factor_gt 0.0779
_refine_ls_shift/su_max 0.001
_refine_ls_shift/su_mean 0.000
_refine_ls_structure_factor_coef Fsqd
_refine_ls_weighting_details 'calc w=1/[\s^2^(Fo^2^)+(0.0974P)^2^+40.5997P] where P=(Fo^2^+2Fc^2^)/3'
_refine_ls_weighting_scheme calc
_refine_ls_wR_factor_gt 0.2023
_refine_ls_wR_factor_ref 0.2175
_reflns_number_gt 8131
_reflns_number_total 11547
_reflns_threshold_expression >2sigma(I)
_cod_data_source_file ja072218ssi20070329_083728.cif
_cod_data_source_block 70122yamaguchi
_cod_database_code 4109437

loop_
_symmetry_equiv_pos_as_xyz
'x, y, z'
'-x+1/2, -y, z+1/2'
'-x, y+1/2, -z+1/2'
'x+1/2, -y+1/2, -z'
'-x, -y, -z'
'x-1/2, y, -z-1/2'
'x, -y-1/2, z-1/2'
'-x-1/2, y-1/2, z'

loop_
_atom_site_label
_atom_site_type_symbol
_atom_site_fract_x
_atom_site_fract_y
_atom_site_fract_z
_atom_site_U_iso_or_equiv
_atom_site_adp_type
_atom_site_occupancy
_atom_site_symmetry_multiplicity
_atom_site_calc_flag
_atom_site_refinement_flags
C1 C 0.1824(3) 0.9219(5) 0.13515(13) 0.0187(14) Uani 1 1 d .
C2 C 0.2203(3) 0.9875(5) 0.15227(12) 0.0215(15) Uani 1 1 d .
C3 C 0.1762(3) 1.0146(5) 0.17254(12) 0.0192(14) Uani 1 1 d .
H3 H 0.1870 1.0568 0.1872 0.023 Uiso 1 1 calc R
C4 C 0.1106(3) 0.9686(5) 0.16796(12) 0.0186(14) Uani 1 1 d .
C5 C 0.0525(3) 0.9710(5) 0.18534(12) 0.0197(14) Uani 1 1 d .
C6 C -0.0138(3) 0.9382(4) 0.17738(12) 0.0164(13) Uani 1 1 d .
C7 C -0.0743(3) 0.9318(5) 0.19441(13) 0.0206(14) Uani 1 1 d .
H7 H -0.0758 0.9415 0.2136 0.025 Uiso 1 1 calc R
C8 C -0.1287(3) 0.9092(5) 0.17815(13) 0.0220(15) Uani 1 1 d .
H8 H -0.1757 0.9005 0.1837 0.026 Uiso 1 1 calc R
C9 C -0.1021(3) 0.9008(4) 0.15067(12) 0.0174(14) Uani 1 1 d .
C10 C -0.1442(3) 0.8916(5) 0.12730(13) 0.0205(14) Uani 1 1 d .
C11 C -0.1153(3) 0.8803(5) 0.10080(13) 0.0191(14) Uani 1 1 d .
C12 C -0.1559(4) 0.8772(5) 0.07592(13) 0.0223(15) Uani 1 1 d .
H12 H -0.2045 0.8894 0.0742 0.027 Uiso 1 1 calc R
C13 C -0.1111(3) 0.8535(5) 0.05561(13) 0.0213(14) Uani 1 1 d .
H13 H -0.1223 0.8471 0.0368 0.026 Uiso 1 1 calc R
C14 C -0.0431(3) 0.8399(4) 0.06789(13) 0.0194(14) Uani 1 1 d .
C15 C 0.0150(3) 0.8021(4) 0.05484(12) 0.0169(14) Uani 1 1 d .
C16 C 0.0800(3) 0.7926(4) 0.06755(12) 0.0168(14) Uani 1 1 d .
C17 C 0.1376(3) 0.7384(5) 0.05755(12) 0.0192(14) Uani 1 1 d .
H17 H 0.1382 0.7006 0.0414 0.023 Uiso 1 1 calc R
C18 C 0.1919(3) 0.7508(5) 0.07535(12) 0.0198(14) Uani 1 1 d .
C19 C 0.1684(3) 0.8162(5) 0.09596(12) 0.0182(14) Uani 1 1 d .
C20 C 0.2113(3) 0.8653(5) 0.11442(11) 0.0197(15) Uani 1 1 d .
C21 C 0.0631(3) 1.0096(5) 0.21347(12) 0.0192(14) Uani 1 1 d .
C22 C 0.0174(3) 1.0780(5) 0.22444(12) 0.0216(15) Uani 1 1 d .
H22 H -0.0204 1.1009 0.2137 0.026 Uiso 1 1 calc R
C23 C 0.0264(4) 1.1132(5) 0.25098(13) 0.0267(16) Uani 1 1 d .
C24 C 0.0824(4) 1.0786(5) 0.26607(13) 0.0253(16) Uani 1 1 d .
H24 H 0.0882 1.1006 0.2843 0.030 Uiso 1 1 calc R
C25 C 0.1301(3) 1.0135(5) 0.25577(12) 0.0240(16) Uani 1 1 d .
C26 C 0.1189(3) 0.9783(5) 0.22931(12) 0.0218(15) Uani 1 1 d .
H26 H 0.1502 0.9320 0.2220 0.026 Uiso 1 1 calc R
C27 C -0.0218(4) 1.1912(6) 0.26210(14) 0.0326(18) Uani 1 1 d .
C28 C -0.0153(4) 1.2066(6) 0.29280(14) 0.0340(18) Uani 1 1 d .
H28A H -0.0222 1.1455 0.3023 0.051 Uiso 1 1 calc R
H28B H -0.0507 1.2526 0.2988 0.051 Uiso 1 1 calc R
H28C H 0.0313 1.2317 0.2970 0.051 Uiso 1 1 calc R
C29 C -0.0023(4) 1.2855(6) 0.24770(16) 0.0392(19) Uani 1 1 d .
H29A H 0.0476 1.2980 0.2501 0.059 Uiso 1 1 calc R
H29B H -0.0293 1.3383 0.2556 0.059 Uiso 1 1 calc R
H29C H -0.0129 1.2803 0.2282 0.059 Uiso 1 1 calc R
C30 C -0.0983(4) 1.1677(7) 0.25578(17) 0.044(2) Uani 1 1 d .
H30A H -0.1044 1.1610 0.2360 0.066 Uiso 1 1 calc R
H30B H -0.1282 1.2196 0.2625 0.066 Uiso 1 1 calc R
H30C H -0.1112 1.1076 0.2648 0.066 Uiso 1 1 calc R
C31 C 0.1933(4) 0.9804(6) 0.27250(14) 0.0281(16) Uani 1 1 d .
C32 C 0.1849(4) 1.0097(7) 0.30279(16) 0.043(2) Uani 1 1 d .
H32A H 0.1796 1.0794 0.3040 0.065 Uiso 1 1 calc R
H32B H 0.2264 0.9899 0.3130 0.065 Uiso 1 1 calc R
H32C H 0.1436 0.9784 0.3105 0.065 Uiso 1 1 calc R
C33 C 0.2576(4) 1.0300(8) 0.26087(18) 0.059(3) Uani 1 1 d .
H33A H 0.2612 1.0161 0.2413 0.088 Uiso 1 1 calc R
H33B H 0.2994 1.0064 0.2702 0.088 Uiso 1 1 calc R
H33C H 0.2535 1.0993 0.2636 0.088 Uiso 1 1 calc R
C34 C 0.2027(4) 0.8740(6) 0.27120(16) 0.042(2) Uani 1 1 d .
H34A H 0.1590 0.8423 0.2763 0.063 Uiso 1 1 calc R
H34B H 0.2398 0.8548 0.2838 0.063 Uiso 1 1 calc R
H34C H 0.2156 0.8554 0.2526 0.063 Uiso 1 1 calc R
C35 C -0.2208(3) 0.8952(5) 0.12947(12) 0.0204(14) Uani 1 1 d .
C36 C -0.2593(3) 0.8194(5) 0.14097(12) 0.0202(14) Uani 1 1 d .
H36 H -0.2348 0.7669 0.1487 0.024 Uiso 1 1 calc R
C37 C -0.3315(3) 0.8185(5) 0.14142(12) 0.0192(14) Uani 1 1 d .
C38 C -0.3668(3) 0.8980(5) 0.13021(12) 0.0199(14) Uani 1 1 d .
H38 H -0.4163 0.8988 0.1302 0.024 Uiso 1 1 calc R
C39 C -0.3305(3) 0.9756(5) 0.11910(12) 0.0176(14) Uani 1 1 d .
C40 C -0.2583(3) 0.9726(5) 0.11894(12) 0.0203(14) Uani 1 1 d .
H40 H -0.2334 1.0252 0.1114 0.024 Uiso 1 1 calc R
C41 C -0.3737(3) 0.7346(5) 0.15286(14) 0.0240(15) Uani 1 1 d .
C42 C -0.3281(4) 0.6697(5) 0.17127(14) 0.0288(17) Uani 1 1 d .
H42A H -0.2915 0.6396 0.1602 0.043 Uiso 1 1 calc R
H42B H -0.3573 0.6200 0.1795 0.043 Uiso 1 1 calc R
H42C H -0.3066 0.7085 0.1857 0.043 Uiso 1 1 calc R
C43 C -0.4015(4) 0.6736(5) 0.12914(15) 0.0309(17) Uani 1 1 d .
H43A H -0.4333 0.7122 0.1180 0.046 Uiso 1 1 calc R
H43B H -0.4266 0.6180 0.1364 0.046 Uiso 1 1 calc R
H43C H -0.3624 0.6517 0.1179 0.046 Uiso 1 1 calc R
C44 C -0.4359(4) 0.7699(6) 0.16986(15) 0.0341(18) Uani 1 1 d .
H44A H -0.4192 0.8130 0.1843 0.051 Uiso 1 1 calc R
H44B H -0.4596 0.7149 0.1781 0.051 Uiso 1 1 calc R
H44C H -0.4686 0.8044 0.1580 0.051 Uiso 1 1 calc R
C45 C -0.3711(3) 1.0622(5) 0.10829(13) 0.0220(15) Uani 1 1 d .
C46 C -0.4029(4) 1.1170(5) 0.13262(15) 0.0305(17) Uani 1 1 d .
H46A H -0.3655 1.1384 0.1448 0.046 Uiso 1 1 calc R
H46B H -0.4346 1.0746 0.1426 0.046 Uiso 1 1 calc R
H46C H -0.4288 1.1727 0.1259 0.046 Uiso 1 1 calc R
C47 C -0.4299(4) 1.0314(5) 0.08835(14) 0.0282(16) Uani 1 1 d .
H47A H -0.4546 1.0883 0.0818 0.042 Uiso 1 1 calc R
H47B H -0.4628 0.9892 0.0979 0.042 Uiso 1 1 calc R
H47C H -0.4095 0.9971 0.0728 0.042 Uiso 1 1 calc R
C48 C -0.3239(4) 1.1306(5) 0.09200(16) 0.0307(17) Uani 1 1 d .
H48A H -0.2892 1.1591 0.1042 0.046 Uiso 1 1 calc R
H48B H -0.3524 1.1815 0.0839 0.046 Uiso 1 1 calc R
H48C H -0.3001 1.0949 0.0775 0.046 Uiso 1 1 calc R
C49 C 0.0085(3) 0.7677(5) 0.02590(12) 0.0197(14) Uani 1 1 d .
C50 C -0.0405(3) 0.7014(5) 0.01849(12) 0.0171(13) Uani 1 1 d .
H50 H -0.0711 0.6761 0.0319 0.021 Uiso 1 1 calc R
C51 C -0.0464(3) 0.6700(5) -0.00853(12) 0.0193(14) Uani 1 1 d .
C52 C 0.0000(5) 0.7078(6) -0.02726(14) 0.040(2) Uani 1 1 d .
H52 H -0.0027 0.6864 -0.0456 0.048 Uiso 1 1 calc R
C53 C 0.0501(5) 0.7749(7) -0.02061(15) 0.048(2) Uani 1 1 d .
C54 C 0.0544(4) 0.8034(6) 0.00646(14) 0.037(2) Uani 1 1 d .
H54 H 0.0893 0.8480 0.0118 0.045 Uiso 1 1 calc R
C55 C -0.1033(3) 0.5988(5) -0.01770(12) 0.0195(14) Uani 1 1 d .
C56 C -0.0721(4) 0.5198(5) -0.03561(14) 0.0308(17) Uani 1 1 d .
H56A H -0.0508 0.5486 -0.0518 0.046 Uiso 1 1 calc R
H56B H -0.1091 0.4755 -0.0412 0.046 Uiso 1 1 calc R
H56C H -0.0366 0.4848 -0.0253 0.046 Uiso 1 1 calc R
C57 C -0.1578(4) 0.6544(6) -0.03424(16) 0.0383(19) Uani 1 1 d .
H57A H -0.1788 0.7041 -0.0227 0.057 Uiso 1 1 calc R
H57B H -0.1942 0.6103 -0.0405 0.057 Uiso 1 1 calc R
H57C H -0.1353 0.6844 -0.0500 0.057 Uiso 1 1 calc R
C58 C -0.1405(4) 0.5503(6) 0.00602(15) 0.0372(19) Uani 1 1 d .
H58A H -0.1067 0.5141 0.0169 0.056 Uiso 1 1 calc R
H58B H -0.1762 0.5066 -0.0011 0.056 Uiso 1 1 calc R
H58C H -0.1627 0.5991 0.0175 0.056 Uiso 1 1 calc R
C59 C 0.0956(5) 0.8221(8) -0.04308(16) 0.057(3) Uani 1 1 d .
C60 C 0.1499(6) 0.8834(9) -0.0313(2) 0.079(4) Uani 1 1 d .
H60A H 0.1717 0.9215 -0.0457 0.118 Uiso 1 1 calc R
H60B H 0.1853 0.8434 -0.0224 0.118 Uiso 1 1 calc R
H60C H 0.1289 0.9263 -0.0177 0.118 Uiso 1 1 calc R
C61 C 0.1305(5) 0.7353(9) -0.05861(19) 0.066(3) Uani 1 1 d .
H61A H 0.1621 0.7599 -0.0727 0.098 Uiso 1 1 calc R
H61B H 0.0942 0.6961 -0.0671 0.098 Uiso 1 1 calc R
H61C H 0.1570 0.6962 -0.0456 0.098 Uiso 1 1 calc R
C62 C 0.0512(6) 0.8848(7) -0.06142(18) 0.059(3) Uani 1 1 d .
H62A H 0.0267 0.9326 -0.0503 0.089 Uiso 1 1 calc R
H62B H 0.0170 0.8449 -0.0710 0.089 Uiso 1 1 calc R
H62C H 0.0811 0.9173 -0.0747 0.089 Uiso 1 1 calc R
C63 C 0.2875(3) 1.0311(5) 0.14498(13) 0.0230(15) Uani 1 1 d .
C64 C 0.3087(3) 1.1164(5) 0.15718(14) 0.0262(16) Uani 1 1 d .
H64 H 0.2835 1.1414 0.1723 0.031 Uiso 1 1 calc R
C65 C 0.3656(4) 1.1642(5) 0.14749(14) 0.0290(17) Uani 1 1 d .
H65 H 0.3809 1.2216 0.1560 0.035 Uiso 1 1 calc R
C66 C 0.4008(4) 1.1284(5) 0.12525(14) 0.0278(17) Uani 1 1 d .
H66 H 0.4387 1.1626 0.1175 0.033 Uiso 1 1 calc R
C67 C 0.3798(3) 1.0420(5) 0.11458(13) 0.0233(15) Uani 1 1 d .
H67 H 0.4049 1.0163 0.0996 0.028 Uiso 1 1 calc R
C68 C 0.2550(4) 0.6921(5) 0.07755(14) 0.0246(15) Uani 1 1 d .
C69 C 0.2615(4) 0.6088(5) 0.06223(17) 0.0337(18) Uani 1 1 d .
H69 H 0.2271 0.5937 0.0489 0.040 Uiso 1 1 calc R
C70 C 0.3172(4) 0.5475(6) 0.06612(18) 0.040(2) Uani 1 1 d .
H70 H 0.3231 0.4918 0.0552 0.048 Uiso 1 1 calc R
C71 C 0.3634(4) 0.5699(6) 0.08620(19) 0.043(2) Uani 1 1 d .
H71 H 0.4006 0.5271 0.0903 0.052 Uiso 1 1 calc R
C72 C 0.3568(4) 0.6538(5) 0.10051(16) 0.0318(17) Uani 1 1 d .
H72 H 0.3905 0.6682 0.1141 0.038 Uiso 1 1 calc R
C1S C 0.8157(9) 0.7937(13) 0.3129(3) 0.123(6) Uani 1 1 d U
H1S1 H 0.7835 0.8487 0.3147 0.148 Uiso 1 1 calc R
H1S2 H 0.8060 0.7499 0.3283 0.148 Uiso 1 1 calc R
C2S C 0.8817(7) 0.8277(11) 0.3162(3) 0.094(4) Uani 1 1 d U
H2S1 H 0.9159 0.7792 0.3099 0.113 Uiso 1 1 calc R
H2S2 H 0.8906 0.8409 0.3357 0.113 Uiso 1 1 calc R
Cl1 Cl 0.43896(9) 0.83831(14) 0.10876(4) 0.0314(4) Uani 1 1 d .
Cl1S Cl 0.7966(3) 0.7419(4) 0.28719(9) 0.1399(18) Uani 1 1 d U
Cl2S Cl 0.8918(5) 0.9385(5) 0.29624(15) 0.212(3) Uani 1 1 d U
Cu1 Cu 0.03301(4) 0.88190(6) 0.120643(14) 0.0148(2) Uani 1 1 d .
N1 N 0.1143(3) 0.9155(4) 0.14430(10) 0.0166(11) Uani 1 1 d .
N2 N -0.0312(3) 0.9135(4) 0.15083(10) 0.0173(11) Uani 1 1 d .
N3 N -0.0467(3) 0.8617(4) 0.09539(9) 0.0152(11) Uani 1 1 d .
N4 N 0.0984(3) 0.8373(4) 0.09176(10) 0.0178(12) Uani 1 1 d .
N5 N 0.3247(3) 0.9918(4) 0.12458(10) 0.0205(12) Uani 1 1 d .
N6 N 0.3044(3) 0.7170(4) 0.09612(10) 0.0219(13) Uani 1 1 d .
Pd1 Pd 0.31333(3) 0.85351(4) 0.111200(10) 0.01979(17) Uani 1 1 d .
O1W O 0.149(3) 0.054(4) 0.0118(11) 0.63(4) Uiso 1 1 d .

loop_
_atom_site_aniso_label
_atom_site_aniso_U_11
_atom_site_aniso_U_22
_atom_site_aniso_U_33
_atom_site_aniso_U_23
_atom_site_aniso_U_13
_atom_site_aniso_U_12
C1 0.014(3) 0.020(4) 0.022(3) -0.008(3) -0.001(3) 0.000(3)
C2 0.019(3) 0.033(4) 0.013(3) -0.001(3) -0.002(3) 0.000(3)
C3 0.025(4) 0.019(4) 0.014(3) -0.002(3) -0.008(3) -0.004(3)
C4 0.021(3) 0.024(4) 0.011(3) 0.004(3) -0.003(3) 0.001(3)
C5 0.023(4) 0.021(4) 0.016(3) -0.001(3) -0.001(3) 0.003(3)
C6 0.020(3) 0.016(3) 0.013(3) 0.002(2) -0.003(2) 0.003(3)
C7 0.025(4) 0.019(4) 0.018(3) 0.004(3) 0.000(3) 0.006(3)
C8 0.021(4) 0.025(4) 0.020(3) 0.006(3) 0.005(3) 0.003(3)
C9 0.020(3) 0.015(3) 0.017(3) 0.001(3) -0.001(3) 0.004(3)
C10 0.020(3) 0.019(4) 0.023(3) 0.000(3) -0.002(3) 0.004(3)
C11 0.022(3) 0.018(3) 0.018(3) -0.002(3) -0.003(3) 0.000(3)
C12 0.021(3) 0.026(4) 0.021(3) 0.002(3) -0.005(3) 0.000(3)
C13 0.029(4) 0.016(3) 0.019(3) 0.002(3) -0.005(3) -0.002(3)
C14 0.027(4) 0.011(3) 0.020(3) 0.002(3) -0.004(3) -0.004(3)
C15 0.024(3) 0.014(3) 0.013(3) 0.002(2) 0.003(3) -0.009(3)
C16 0.021(3) 0.016(3) 0.013(3) -0.003(2) 0.006(3) -0.008(3)
C17 0.027(4) 0.018(4) 0.013(3) -0.006(3) 0.008(3) -0.007(3)
C18 0.020(3) 0.022(4) 0.018(3) 0.001(3) 0.010(3) -0.004(3)
C19 0.015(3) 0.023(4) 0.016(3) -0.002(3) 0.003(3) 0.000(3)
C20 0.014(3) 0.038(4) 0.008(3) 0.006(3) -0.001(2) 0.001(3)
C21 0.021(3) 0.024(4) 0.012(3) -0.001(3) 0.000(3) -0.003(3)
C22 0.023(4) 0.031(4) 0.011(3) -0.001(3) -0.003(3) 0.002(3)
C23 0.027(4) 0.035(4) 0.018(3) -0.007(3) 0.003(3) 0.001(3)
C24 0.026(4) 0.037(4) 0.013(3) 0.000(3) 0.000(3) -0.003(3)
C25 0.023(4) 0.033(4) 0.016(3) 0.003(3) -0.001(3) -0.008(3)
C26 0.015(3) 0.033(4) 0.017(3) 0.000(3) 0.001(3) 0.000(3)
C27 0.037(4) 0.041(5) 0.020(4) -0.006(3) -0.003(3) 0.004(4)
C28 0.044(5) 0.033(5) 0.025(4) -0.013(3) 0.004(3) 0.001(4)
C29 0.045(5) 0.039(5) 0.034(4) -0.004(4) -0.004(4) 0.006(4)
C30 0.028(4) 0.056(6) 0.049(5) -0.021(4) 0.003(4) 0.004(4)
C31 0.022(4) 0.042(5) 0.021(3) 0.001(3) -0.003(3) -0.003(3)
C32 0.043(5) 0.054(6) 0.033(4) -0.004(4) -0.014(4) 0.006(4)
C33 0.034(5) 0.091(8) 0.051(5) 0.025(5) -0.015(4) -0.004(5)
C34 0.041(5) 0.053(6) 0.032(4) -0.005(4) -0.015(4) 0.008(4)
C35 0.021(3) 0.025(4) 0.016(3) -0.003(3) -0.001(3) 0.002(3)
C36 0.024(4) 0.021(4) 0.016(3) -0.001(3) -0.004(3) 0.003(3)
C37 0.025(4) 0.020(4) 0.013(3) -0.005(3) 0.000(3) 0.002(3)
C38 0.017(3) 0.028(4) 0.015(3) -0.005(3) -0.003(3) -0.001(3)
C39 0.017(3) 0.024(4) 0.012(3) 0.000(3) 0.000(2) -0.002(3)
C40 0.023(4) 0.022(4) 0.015(3) -0.003(3) 0.001(3) -0.004(3)
C41 0.020(4) 0.023(4) 0.029(4) 0.002(3) -0.001(3) -0.005(3)
C42 0.030(4) 0.030(4) 0.027(4) 0.011(3) -0.004(3) -0.003(3)
C43 0.030(4) 0.024(4) 0.039(4) 0.002(3) -0.005(3) -0.004(3)
C44 0.025(4) 0.039(5) 0.038(4) 0.010(4) 0.004(3) 0.001(3)
C45 0.017(3) 0.027(4) 0.022(3) 0.004(3) -0.003(3) -0.001(3)
C46 0.025(4) 0.025(4) 0.042(4) 0.006(3) 0.000(3) 0.005(3)
C47 0.022(4) 0.037(4) 0.026(4) 0.004(3) -0.006(3) -0.003(3)
C48 0.025(4) 0.029(4) 0.038(4) 0.013(3) 0.002(3) -0.001(3)
C49 0.027(4) 0.015(3) 0.017(3) -0.003(3) 0.000(3) -0.004(3)
C50 0.014(3) 0.019(3) 0.018(3) -0.001(3) -0.001(3) -0.001(3)
C51 0.025(4) 0.019(4) 0.014(3) 0.001(3) 0.000(3) -0.003(3)
C52 0.059(5) 0.048(5) 0.012(3) -0.007(3) 0.001(3) -0.028(4)
C53 0.057(6) 0.069(6) 0.018(4) -0.006(4) 0.006(4) -0.041(5)
C54 0.048(5) 0.042(5) 0.022(4) -0.007(3) 0.005(3) -0.029(4)
C55 0.019(3) 0.023(4) 0.017(3) 0.000(3) -0.002(3) -0.002(3)
C56 0.028(4) 0.032(4) 0.033(4) -0.013(3) -0.002(3) -0.006(3)
C57 0.039(5) 0.043(5) 0.032(4) -0.002(4) -0.014(4) 0.000(4)
C58 0.040(5) 0.043(5) 0.029(4) 0.002(4) -0.006(3) -0.021(4)
C59 0.058(6) 0.089(8) 0.025(4) -0.021(5) 0.005(4) -0.012(6)
C60 0.057(7) 0.098(9) 0.081(8) 0.018(7) 0.027(6) -0.023(7)
C61 0.032(5) 0.113(10) 0.051(6) 0.035(6) 0.010(4) -0.016(5)
C62 0.089(8) 0.045(6) 0.044(5) 0.006(4) 0.017(5) -0.015(5)
C63 0.017(3) 0.036(4) 0.016(3) 0.007(3) -0.006(3) -0.003(3)
C64 0.021(4) 0.034(4) 0.024(3) -0.001(3) -0.002(3) -0.003(3)
C65 0.030(4) 0.028(4) 0.028(4) -0.002(3) -0.008(3) -0.005(3)
C66 0.016(3) 0.037(5) 0.031(4) 0.012(3) -0.002(3) -0.002(3)
C67 0.012(3) 0.037(4) 0.020(3) 0.006(3) -0.002(3) -0.002(3)
C68 0.021(4) 0.027(4) 0.026(3) 0.002(3) 0.010(3) -0.004(3)
C69 0.023(4) 0.026(4) 0.052(5) -0.009(4) 0.007(3) -0.003(3)
C70 0.033(5) 0.029(5) 0.058(5) -0.006(4) 0.008(4) -0.001(4)
C71 0.038(5) 0.023(4) 0.068(6) 0.013(4) 0.014(4) 0.007(4)
C72 0.033(4) 0.027(4) 0.035(4) 0.011(3) 0.006(3) -0.001(3)
C1S 0.149(10) 0.109(9) 0.111(8) -0.030(7) 0.030(8) -0.018(8)
C2S 0.082(7) 0.137(9) 0.063(6) 0.016(6) 0.004(6) 0.015(7)
Cl1 0.0178(9) 0.0434(11) 0.0329(9) 0.0002(8) -0.0019(7) 0.0027(8)
Cl1S 0.185(4) 0.134(4) 0.101(3) 0.042(3) -0.050(3) -0.036(3)
Cl2S 0.269(7) 0.166(5) 0.203(6) -0.037(5) 0.016(5) -0.013(5)
Cu1 0.0136(4) 0.0205(4) 0.0105(4) -0.0024(3) 0.0003(3) -0.0005(3)
N1 0.015(3) 0.022(3) 0.012(2) -0.002(2) -0.001(2) 0.003(2)
N2 0.017(3) 0.021(3) 0.014(3) 0.000(2) -0.002(2) -0.002(2)
N3 0.015(3) 0.019(3) 0.011(2) -0.001(2) -0.001(2) -0.002(2)
N4 0.019(3) 0.021(3) 0.014(2) -0.002(2) 0.002(2) -0.003(2)
N5 0.017(3) 0.031(3) 0.014(3) 0.001(2) -0.001(2) 0.000(2)
N6 0.021(3) 0.027(3) 0.018(3) 0.003(2) 0.005(2) 0.002(2)
Pd1 0.0144(3) 0.0295(3) 0.0155(3) 0.0004(2) 0.00091(19) 0.0000(2)

loop_
_atom_type_symbol
_atom_type_description
_atom_type_scat_dispersion_real
_atom_type_scat_dispersion_imag
_atom_type_scat_source
C C 0.0033 0.0016 'International Tables Vol C Tables 4.2.6.8 and 6.1.1.4'
H H 0.0000 0.0000 'International Tables Vol C Tables 4.2.6.8 and 6.1.1.4'
N N 0.0061 0.0033 'International Tables Vol C Tables 4.2.6.8 and 6.1.1.4'
Cl Cl 0.1484 0.1585 'International Tables Vol C Tables 4.2.6.8 and 6.1.1.4'
Cu Cu 0.3201 1.2651 'International Tables Vol C Tables 4.2.6.8 and 6.1.1.4'
Pd Pd -0.9988 1.0072 'International Tables Vol C Tables 4.2.6.8 and 6.1.1.4'
O O 0.0106 0.0060 'International Tables Vol C Tables 4.2.6.8 and 6.1.1.4'

loop_
_geom_angle_atom_site_label_1
_geom_angle_atom_site_label_2
_geom_angle_atom_site_label_3
_geom_angle
N1 C1 C20 124.9(6)
N1 C1 C2 109.2(5)
C20 C1 C2 125.6(6)
C3 C2 C1 106.8(6)
C3 C2 C63 127.5(6)
C1 C2 C63 124.4(6)
C2 C3 C4 107.9(6)
C2 C3 H3 126.1
C4 C3 H3 126.1
N1 C4 C5 124.4(6)
N1 C4 C3 109.2(5)
C5 C4 C3 126.3(6)
C4 C5 C6 122.7(6)
C4 C5 C21 117.5(6)
C6 C5 C21 119.8(6)
N2 C6 C5 123.9(6)
N2 C6 C7 109.7(5)
C5 C6 C7 126.2(6)
C8 C7 C6 107.2(6)
C8 C7 H7 126.4
C6 C7 H7 126.4
C7 C8 C9 107.3(6)
C7 C8 H8 126.4
C9 C8 H8 126.4
N2 C9 C10 125.8(6)
N2 C9 C8 109.5(5)
C10 C9 C8 124.4(6)
C9 C10 C11 122.1(6)
C9 C10 C35 120.6(6)
C11 C10 C35 117.3(6)
N3 C11 C10 125.0(6)
N3 C11 C12 110.4(5)
C10 C11 C12 124.3(6)
C13 C12 C11 106.6(6)
C13 C12 H12 126.7
C11 C12 H12 126.7
C12 C13 C14 107.3(6)
C12 C13 H13 126.4
C14 C13 H13 126.4
N3 C14 C15 124.9(6)
N3 C14 C13 109.3(6)
C15 C14 C13 125.5(6)
C14 C15 C16 123.0(6)
C14 C15 C49 119.3(6)
C16 C15 C49 117.7(6)
N4 C16 C15 124.4(6)
N4 C16 C17 109.7(5)
C15 C16 C17 125.9(6)
C18 C17 C16 107.6(5)
C18 C17 H17 126.2
C16 C17 H17 126.2
C17 C18 C19 107.0(6)
C17 C18 C68 127.1(6)
C19 C18 C68 124.2(6)
N4 C19 C20 123.9(6)
N4 C19 C18 109.5(5)
C20 C19 C18 125.7(6)
C1 C20 C19 120.8(6)
C1 C20 Pd1 119.9(5)
C19 C20 Pd1 119.3(5)
C26 C21 C22 118.7(6)
C26 C21 C5 120.4(6)
C22 C21 C5 120.9(6)
C23 C22 C21 121.2(6)
C23 C22 H22 119.4
C21 C22 H22 119.4
C24 C23 C22 117.9(6)
C24 C23 C27 121.6(6)
C22 C23 C27 120.4(6)
C25 C24 C23 122.9(6)
C25 C24 H24 118.5
C23 C24 H24 118.5
C24 C25 C26 117.8(6)
C24 C25 C31 121.6(6)
C26 C25 C31 120.5(6)
C21 C26 C25 121.5(6)
C21 C26 H26 119.3
C25 C26 H26 119.3
C28 C27 C23 113.7(6)
C28 C27 C30 107.9(6)
C23 C27 C30 110.7(6)
C28 C27 C29 108.2(6)
C23 C27 C29 107.4(6)
C30 C27 C29 108.8(7)
C27 C28 H28A 109.5
C27 C28 H28B 109.5
H28A C28 H28B 109.5
C27 C28 H28C 109.5
H28A C28 H28C 109.5
H28B C28 H28C 109.5
C27 C29 H29A 109.5
C27 C29 H29B 109.5
H29A C29 H29B 109.5
C27 C29 H29C 109.5
H29A C29 H29C 109.5
H29B C29 H29C 109.5
C27 C30 H30A 109.5
C27 C30 H30B 109.5
H30A C30 H30B 109.5
C27 C30 H30C 109.5
H30A C30 H30C 109.5
H30B C30 H30C 109.5
C34 C31 C33 109.7(7)
C34 C31 C25 111.9(6)
C33 C31 C25 107.6(6)
C34 C31 C32 108.4(6)
C33 C31 C32 108.8(7)
C25 C31 C32 110.6(6)
C31 C32 H32A 109.5
C31 C32 H32B 109.5
H32A C32 H32B 109.5
C31 C32 H32C 109.5
H32A C32 H32C 109.5
H32B C32 H32C 109.5
C31 C33 H33A 109.5
C31 C33 H33B 109.5
H33A C33 H33B 109.5
C31 C33 H33C 109.5
H33A C33 H33C 109.5
H33B C33 H33C 109.5
C31 C34 H34A 109.5
C31 C34 H34B 109.5
H34A C34 H34B 109.5
C31 C34 H34C 109.5
H34A C34 H34C 109.5
H34B C34 H34C 109.5
C40 C35 C36 117.3(6)
C40 C35 C10 120.9(6)
C36 C35 C10 121.8(6)
C37 C36 C35 122.5(6)
C37 C36 H36 118.7
C35 C36 H36 118.7
C36 C37 C38 117.7(6)
C36 C37 C41 122.8(6)
C38 C37 C41 119.5(6)
C39 C38 C37 121.6(6)
C39 C38 H38 119.2
C37 C38 H38 119.2
C40 C39 C38 118.5(6)
C40 C39 C45 121.9(6)
C38 C39 C45 119.6(6)
C39 C40 C35 122.4(6)
C39 C40 H40 118.8
C35 C40 H40 118.8
C37 C41 C44 111.3(6)
C37 C41 C43 109.3(5)
C44 C41 C43 108.6(6)
C37 C41 C42 111.4(5)
C44 C41 C42 108.0(6)
C43 C41 C42 108.2(6)
C41 C42 H42A 109.5
C41 C42 H42B 109.5
H42A C42 H42B 109.5
C41 C42 H42C 109.5
H42A C42 H42C 109.5
H42B C42 H42C 109.5
C41 C43 H43A 109.5
C41 C43 H43B 109.5
H43A C43 H43B 109.5
C41 C43 H43C 109.5
H43A C43 H43C 109.5
H43B C43 H43C 109.5
C41 C44 H44A 109.5
C41 C44 H44B 109.5
H44A C44 H44B 109.5
C41 C44 H44C 109.5
H44A C44 H44C 109.5
H44B C44 H44C 109.5
C39 C45 C48 111.8(5)
C39 C45 C46 108.9(5)
C48 C45 C46 109.0(6)
C39 C45 C47 111.6(6)
C48 C45 C47 105.8(5)
C46 C45 C47 109.7(6)
C45 C46 H46A 109.5
C45 C46 H46B 109.5
H46A C46 H46B 109.5
C45 C46 H46C 109.5
H46A C46 H46C 109.5
H46B C46 H46C 109.5
C45 C47 H47A 109.5
C45 C47 H47B 109.5
H47A C47 H47B 109.5
C45 C47 H47C 109.5
H47A C47 H47C 109.5
H47B C47 H47C 109.5
C45 C48 H48A 109.5
C45 C48 H48B 109.5
H48A C48 H48B 109.5
C45 C48 H48C 109.5
H48A C48 H48C 109.5
H48B C48 H48C 109.5
C50 C49 C54 119.7(6)
C50 C49 C15 121.6(6)
C54 C49 C15 118.7(6)
C49 C50 C51 121.2(6)
C49 C50 H50 119.4
C51 C50 H50 119.4
C52 C51 C50 117.2(6)
C52 C51 C55 120.4(6)
C50 C51 C55 122.3(5)
C53 C52 C51 123.3(6)
C53 C52 H52 118.3
C51 C52 H52 118.3
C52 C53 C54 117.6(7)
C52 C53 C59 120.8(7)
C54 C53 C59 121.5(7)
C53 C54 C49 120.9(7)
C53 C54 H54 119.5
C49 C54 H54 119.5
C58 C55 C56 107.5(6)
C58 C55 C57 108.0(6)
C56 C55 C57 109.1(6)
C58 C55 C51 113.3(5)
C56 C55 C51 110.8(5)
C57 C55 C51 108.0(6)
C55 C56 H56A 109.5
C55 C56 H56B 109.5
H56A C56 H56B 109.5
C55 C56 H56C 109.5
H56A C56 H56C 109.5
H56B C56 H56C 109.5
C55 C57 H57A 109.5
C55 C57 H57B 109.5
H57A C57 H57B 109.5
C55 C57 H57C 109.5
H57A C57 H57C 109.5
H57B C57 H57C 109.5
C55 C58 H58A 109.5
C55 C58 H58B 109.5
H58A C58 H58B 109.5
C55 C58 H58C 109.5
H58A C58 H58C 109.5
H58B C58 H58C 109.5
C60 C59 C62 107.2(10)
C60 C59 C53 111.5(7)
C62 C59 C53 110.5(8)
C60 C59 C61 109.7(9)
C62 C59 C61 113.2(7)
C53 C59 C61 104.8(8)
C59 C60 H60A 109.5
C59 C60 H60B 109.5
H60A C60 H60B 109.5
C59 C60 H60C 109.5
H60A C60 H60C 109.5
H60B C60 H60C 109.5
C59 C61 H61A 109.5
C59 C61 H61B 109.5
H61A C61 H61B 109.5
C59 C61 H61C 109.5
H61A C61 H61C 109.5
H61B C61 H61C 109.5
C59 C62 H62A 109.5
C59 C62 H62B 109.5
H62A C62 H62B 109.5
C59 C62 H62C 109.5
H62A C62 H62C 109.5
H62B C62 H62C 109.5
N5 C63 C64 120.8(6)
N5 C63 C2 118.5(6)
C64 C63 C2 120.3(6)
C65 C64 C63 120.1(7)
C65 C64 H64 120.0
C63 C64 H64 120.0
C64 C65 C66 119.4(7)
C64 C65 H65 120.3
C66 C65 H65 120.3
C67 C66 C65 118.5(7)
C67 C66 H66 120.8
C65 C66 H66 120.8
N5 C67 C66 122.8(6)
N5 C67 H67 118.6
C66 C67 H67 118.6
N6 C68 C69 120.9(7)
N6 C68 C18 118.8(6)
C69 C68 C18 120.1(6)
C70 C69 C68 120.8(7)
C70 C69 H69 119.6
C68 C69 H69 119.6
C71 C70 C69 117.4(8)
C71 C70 H70 121.3
C69 C70 H70 121.3
C70 C71 C72 120.4(8)
C70 C71 H71 119.8
C72 C71 H71 119.8
N6 C72 C71 123.0(8)
N6 C72 H72 118.5
C71 C72 H72 118.5
C2S C1S Cl1S 119.8(13)
C2S C1S H1S1 107.4
Cl1S C1S H1S1 107.4
C2S C1S H1S2 107.4
Cl1S C1S H1S2 107.4
H1S1 C1S H1S2 106.9
C1S C2S Cl2S 109.1(12)
C1S C2S H2S1 109.9
Cl2S C2S H2S1 109.9
C1S C2S H2S2 109.9
Cl2S C2S H2S2 109.9
H2S1 C2S H2S2 108.3
N2 Cu1 N3 91.1(2)
N2 Cu1 N4 174.4(2)
N3 Cu1 N4 89.8(2)
N2 Cu1 N1 89.9(2)
N3 Cu1 N1 174.1(2)
N4 Cu1 N1 89.7(2)
C4 N1 C1 106.7(5)
C4 N1 Cu1 125.0(4)
C1 N1 Cu1 124.2(4)
C9 N2 C6 106.0(5)
C9 N2 Cu1 125.8(4)
C6 N2 Cu1 127.6(4)
C11 N3 C14 106.2(5)
C11 N3 Cu1 126.3(4)
C14 N3 Cu1 126.8(4)
C16 N4 C19 106.0(5)
C16 N4 Cu1 126.2(4)
C19 N4 Cu1 124.7(4)
C63 N5 C67 118.1(6)
C63 N5 Pd1 124.4(5)
C67 N5 Pd1 116.9(5)
C72 N6 C68 117.1(6)
C72 N6 Pd1 119.1(5)
C68 N6 Pd1 122.5(5)
C20 Pd1 N6 91.3(3)
C20 Pd1 N5 90.1(3)
N6 Pd1 N5 177.2(2)
C20 Pd1 Cl1 178.22(17)
N6 Pd1 Cl1 89.09(16)
N5 Pd1 Cl1 89.56(15)

loop_
_geom_bond_atom_site_label_1
_geom_bond_atom_site_label_2
_geom_bond_distance
C1 N1 1.382(8)
C1 C20 1.401(9)
C1 C2 1.439(9)
C2 C3 1.359(9)
C2 C63 1.469(9)
C3 C4 1.430(9)
C3 H3 0.9500
C4 N1 1.378(8)
C4 C5 1.402(9)
C5 C6 1.405(9)
C5 C21 1.494(8)
C6 N2 1.387(7)
C6 C7 1.431(9)
C7 C8 1.350(9)
C7 H7 0.9500
C8 C9 1.445(9)
C8 H8 0.9500
C9 N2 1.372(8)
C9 C10 1.406(9)
C10 C11 1.421(9)
C10 C35 1.472(9)
C11 N3 1.365(8)
C11 C12 1.448(9)
C12 C13 1.356(9)
C12 H12 0.9500
C13 C14 1.449(9)
C13 H13 0.9500
C14 N3 1.384(8)
C14 C15 1.388(9)
C15 C16 1.398(9)
C15 C49 1.503(8)
C16 N4 1.386(8)
C16 C17 1.425(9)
C17 C18 1.368(9)
C17 H17 0.9500
C18 C19 1.433(9)
C18 C68 1.466(9)
C19 N4 1.390(8)
C19 C20 1.401(9)
C20 Pd1 1.969(6)
C21 C26 1.393(9)
C21 C22 1.403(9)
C22 C23 1.401(9)
C22 H22 0.9500
C23 C24 1.390(10)
C23 C27 1.528(10)
C24 C25 1.384(10)
C24 H24 0.9500
C25 C26 1.403(9)
C25 C31 1.534(9)
C26 H26 0.9500
C27 C28 1.526(9)
C27 C30 1.533(11)
C27 C29 1.539(11)
C28 H28A 0.9800
C28 H28B 0.9800
C28 H28C 0.9800
C29 H29A 0.9800
C29 H29B 0.9800
C29 H29C 0.9800
C30 H30A 0.9800
C30 H30B 0.9800
C30 H30C 0.9800
C31 C34 1.496(11)
C31 C33 1.524(11)
C31 C32 1.549(10)
C32 H32A 0.9800
C32 H32B 0.9800
C32 H32C 0.9800
C33 H33A 0.9800
C33 H33B 0.9800
C33 H33C 0.9800
C34 H34A 0.9800
C34 H34B 0.9800
C34 H34C 0.9800
C35 C40 1.397(9)
C35 C36 1.407(9)
C36 C37 1.384(9)
C36 H36 0.9500
C37 C38 1.410(9)
C37 C41 1.528(9)
C38 C39 1.398(9)
C38 H38 0.9500
C39 C40 1.383(9)
C39 C45 1.532(9)
C40 H40 0.9500
C41 C44 1.536(10)
C41 C43 1.537(10)
C41 C42 1.548(9)
C42 H42A 0.9800
C42 H42B 0.9800
C42 H42C 0.9800
C43 H43A 0.9800
C43 H43B 0.9800
C43 H43C 0.9800
C44 H44A 0.9800
C44 H44B 0.9800
C44 H44C 0.9800
C45 C48 1.538(9)
C45 C46 1.542(10)
C45 C47 1.553(9)
C46 H46A 0.9800
C46 H46B 0.9800
C46 H46C 0.9800
C47 H47A 0.9800
C47 H47B 0.9800
C47 H47C 0.9800
C48 H48A 0.9800
C48 H48B 0.9800
C48 H48C 0.9800
C49 C50 1.368(9)
C49 C54 1.389(9)
C50 C51 1.400(8)
C50 H50 0.9500
C51 C52 1.382(10)
C51 C55 1.542(9)
C52 C53 1.380(10)
C52 H52 0.9500
C53 C54 1.388(10)
C53 C59 1.552(12)
C54 H54 0.9500
C55 C58 1.523(9)
C55 C56 1.530(9)
C55 C57 1.533(10)
C56 H56A 0.9800
C56 H56B 0.9800
C56 H56C 0.9800
C57 H57A 0.9800
C57 H57B 0.9800
C57 H57C 0.9800
C58 H58A 0.9800
C58 H58B 0.9800
C58 H58C 0.9800
C59 C60 1.466(14)
C59 C62 1.516(14)
C59 C61 1.578(15)
C60 H60A 0.9800
C60 H60B 0.9800
C60 H60C 0.9800
C61 H61A 0.9800
C61 H61B 0.9800
C61 H61C 0.9800
C62 H62A 0.9800
C62 H62B 0.9800
C62 H62C 0.9800
C63 N5 1.344(9)
C63 C64 1.394(10)
C64 C65 1.363(10)
C64 H64 0.9500
C65 C66 1.375(10)
C65 H65 0.9500
C66 C67 1.374(10)
C66 H66 0.9500
C67 N5 1.358(8)
C67 H67 0.9500
C68 N6 1.358(9)
C68 C69 1.390(10)
C69 C70 1.382(11)
C69 H69 0.9500
C70 C71 1.360(12)
C70 H70 0.9500
C71 C72 1.370(11)
C71 H71 0.9500
C72 N6 1.355(9)
C72 H72 0.9500
C1S C2S 1.360(18)
C1S Cl1S 1.497(15)
C1S H1S1 0.9900
C1S H1S2 0.9900
C2S Cl2S 1.840(15)
C2S H2S1 0.9900
C2S H2S2 0.9900
Cl1 Pd1 2.4195(18)
Cu1 N2 1.973(5)
Cu1 N3 1.986(5)
Cu1 N4 1.990(5)
Cu1 N1 1.998(5)
N5 Pd1 2.051(6)
N6 Pd1 2.050(6)
